data_4110493
loop_
_publ_author_name
'Tetsuro Murahashi'
'Hiromitsu Nakashima'
'Tomoki Nagai'
'Yukari Mino'
'Taketoshi Okuno'
'M. Abdul Jalil'
'Hideo Kurosawa'

_publ_section_title
;
 Stereoretentive Elimination and Trans-olefination of the Dicationic
 Dipalladium Moiety [Pd2Ln]2+ Bound on 1,3,5-Trienes
;
_journal_name_full 'Journal of the American Chemical Society'
_journal_page_first 4377
_journal_page_last 4388
_journal_paper_doi 10.1021/ja0576740
_journal_volume 128
_journal_year 2006
_chemical_formula_sum 'C22 H36 B2 F8 N4 Pd2'
_chemical_formula_weight 742.96
_space_group_IT_number 61
_symmetry_cell_setting orthorhombic
_symmetry_Int_Tables_number 61
_symmetry_space_group_name_Hall '-P 2ac 2ab'
_symmetry_space_group_name_H-M 'P b c a'
_audit_creation_date 'Mon Apr 28 03:24:52 2003'
_audit_creation_method 'by teXsan'
_cell_angle_alpha 90
_cell_angle_beta 90
_cell_angle_gamma 90
_cell_formula_units_Z 8
_cell_length_a 17.2416(3)
_cell_length_b 12.1588(3)
_cell_length_c 29.5145(5)
_cell_measurement_reflns_used 59333
_cell_measurement_temperature 277.2
_cell_measurement_theta_max 27.5
_cell_measurement_theta_min 1.4
_cell_volume 6187.3(2)
_computing_cell_refinement PROCESS-AUTO
_computing_data_collection PROCESS-AUTO
_computing_data_reduction 'teXsan Ver. 1.11'
_computing_publication_material 'teXsan Ver. 1.11'
_computing_structure_refinement 'teXsan Ver. 1.10'
_computing_structure_solution 'DIRDIF94 (PATTY)'
_diffrn_detector_area_resol_mean 10.00
_diffrn_measured_fraction_theta_full 0.2624
_diffrn_measured_fraction_theta_max 0.2624
_diffrn_measurement_device_type 'Rigaku RAXIS-RAPID Imaging Plate'
_diffrn_measurement_method \w
_diffrn_radiation_type 'Mo K\a'
_diffrn_radiation_wavelength 0.7107
_diffrn_reflns_av_R_equivalents 0.019
_diffrn_reflns_limit_h_max 22
_diffrn_reflns_limit_h_min -22
_diffrn_reflns_limit_k_max 15
_diffrn_reflns_limit_k_min -15
_diffrn_reflns_limit_l_max 38
_diffrn_reflns_limit_l_min -38
_diffrn_reflns_number 49697
_diffrn_reflns_theta_full 27.48
_diffrn_reflns_theta_max 27.48
_exptl_absorpt_coefficient_mu 1.229
_exptl_absorpt_correction_T_max 0.884
_exptl_absorpt_correction_T_min 0.734
_exptl_absorpt_correction_type multi-scan
_exptl_absorpt_process_details '(Higashi, 1995)'
_exptl_crystal_colour yellow
_exptl_crystal_density_diffrn 1.595
_exptl_crystal_description prism
_exptl_crystal_size_max 0.200
_exptl_crystal_size_mid 0.200
_exptl_crystal_size_min 0.100
_refine_diff_density_max 0.41
_refine_diff_density_min -0.37
_refine_ls_extinction_method none
_refine_ls_goodness_of_fit_ref 0.048
_refine_ls_hydrogen_treatment noref
_refine_ls_number_parameters 347
_refine_ls_number_reflns 2722
_refine_ls_R_factor_gt 0.0359
_refine_ls_shift/su_max 0.6718
_refine_ls_structure_factor_coef F
_refine_ls_weighting_scheme unit
_refine_ls_wR_factor_ref 0.0401
_reflns_number_gt 2722
_reflns_number_total 2358
_reflns_threshold_expression F^2^>2.0\s(F^2^)
_cod_data_source_file ja0576740si20051110_101300.cif
_cod_data_source_block nakacy
_cod_original_cell_volume 6187.3(4)
_cod_original_formula_sum 'C22 H36 B2 F8 N4 Pd2 '
_cod_database_code 4110493

loop_
_symmetry_equiv_pos_as_xyz
x,y,z
1/2+x,1/2-y,-z
-x,1/2+y,1/2-z
1/2-x,-y,1/2+z
-x,-y,-z
1/2-x,1/2+y,z
x,1/2-y,1/2+z
1/2+x,y,1/2-z

loop_
_atom_site_label
_atom_site_type_symbol
_atom_site_fract_x
_atom_site_fract_y
_atom_site_fract_z
_atom_site_U_iso_or_equiv
_atom_site_adp_type
_atom_site_occupancy
_atom_site_calc_flag
_atom_site_refinement_flags
Pd(1) Pd 0.09609(4) 0.03914(5) 0.02418(2) 0.0388(2) Uani 1.00 d .
Pd(2) Pd 0.10281(4) 0.05738(6) 0.19655(2) 0.0427(2) Uani 1.00 d .
F(1) F 0.7955(5) 0.2417(9) 0.6482(4) 0.159(4) Uani 1.00 d .
F(2) F 0.8962(6) 0.3374(9) 0.6304(3) 0.151(4) Uani 1.00 d .
F(3) F 0.9035(6) 0.2204(7) 0.6860(3) 0.144(4) Uani 1.00 d .
F(4) F 0.8373(7) 0.3760(8) 0.6925(3) 0.155(4) Uani 1.00 d .
F(14) F -0.0270(7) 0.0661(8) 0.3866(4) 0.186(5) Uani 1.00 d .
F(16) F -0.0302(7) 0.2418(8) 0.3969(4) 0.181(5) Uani 1.00 d .
F(18) F -0.0688(9) 0.140(1) 0.4517(4) 0.222(7) Uani 1.00 d .
F(19) F -0.1332(9) 0.152(1) 0.3948(6) 0.252(8) Uani 1.00 d .
F(20) F 0.535(2) 0.140(3) 0.062(1) 0.29(2) Uani 0.50 d P
N(1) N 0.1065(5) 0.0638(6) -0.0457(3) 0.051(2) Uani 1.00 d .
N(2) N 0.0178(5) 0.1695(7) 0.0310(3) 0.052(3) Uani 1.00 d .
N(3) N 0.0738(5) -0.1085(7) 0.2012(3) 0.054(3) Uani 1.00 d .
N(4) N 0.1272(5) 0.0574(7) 0.2663(3) 0.061(3) Uani 1.00 d .
C(1) C 0.1737(5) -0.0967(7) 0.0371(3) 0.041(3) Uani 1.00 d .
C(2) C 0.1717(5) -0.0247(8) 0.0739(3) 0.046(3) Uani 1.00 d .
C(3) C 0.0996(6) -0.0047(7) 0.0937(3) 0.044(2) Uani 1.00 d .
C(4) C 0.0821(5) 0.0843(8) 0.1269(3) 0.045(3) Uani 1.00 d .
C(5) C 0.1354(6) 0.1611(7) 0.1424(3) 0.046(3) Uani 1.00 d .
C(6) C 0.1126(5) 0.2306(7) 0.1785(3) 0.045(3) Uani 1.00 d .
C(7) C 0.2463(6) -0.1229(8) 0.0093(3) 0.048(3) Uani 1.00 d .
C(8) C 0.2217(7) -0.1815(9) -0.0336(4) 0.071(4) Uani 1.00 d .
C(9) C 0.2939(7) -0.2020(10) 0.0376(4) 0.080(4) Uani 1.00 d .
C(10) C 0.2941(6) -0.0218(10) -0.0010(4) 0.076(4) Uani 1.00 d .
C(11) C 0.1648(6) 0.3131(8) 0.2017(4) 0.053(3) Uani 1.00 d .
C(12) C 0.2448(7) 0.263(1) 0.2116(5) 0.093(5) Uani 1.00 d .
C(13) C 0.1746(10) 0.4100(10) 0.1705(5) 0.102(5) Uani 1.00 d .
C(14) C 0.1282(8) 0.3506(10) 0.2456(4) 0.086(4) Uani 1.00 d .
C(15) C 0.1124(6) 0.0867(7) -0.0824(4) 0.049(3) Uani 1.00 d .
C(16) C 0.1204(7) 0.1164(9) -0.1298(4) 0.072(4) Uani 1.00 d .
C(17) C -0.0087(6) 0.2493(9) 0.0409(4) 0.054(3) Uani 1.00 d .
C(18) C -0.0398(9) 0.355(1) 0.0544(5) 0.095(5) Uani 1.00 d .
C(19) C 0.0668(6) -0.2003(9) 0.2071(4) 0.052(3) Uani 1.00 d .
C(20) C 0.0565(8) -0.3167(9) 0.2144(4) 0.075(4) Uani 1.00 d .
C(21) C 0.1426(6) 0.0447(8) 0.3028(4) 0.056(3) Uani 1.00 d .
C(22) C 0.1611(7) 0.033(1) 0.3504(4) 0.084(4) Uani 1.00 d .
B(1) B 0.858(1) 0.291(1) 0.6640(6) 0.074(5) Uani 1.00 d .
B(2) B -0.053(2) 0.146(2) 0.4097(9) 0.11301(6) Uiso 1.00 d .
H(1) H 0.1350 0.0513 -0.1483 0.0858 Uiso 1.00 calc .
H(2) H 0.0747 0.1449 -0.1426 0.0858 Uiso 1.00 calc .
H(3) H -0.0884 0.3680 0.0396 0.1150 Uiso 1.00 calc .
H(4) H -0.0471 0.3577 0.0861 0.1150 Uiso 1.00 calc .
H(5) H -0.0050 0.4136 0.0458 0.1150 Uiso 1.00 calc .
H(6) H 0.0039 -0.3370 0.2136 0.0871 Uiso 1.00 calc .
H(7) H 0.0855 -0.3583 0.1933 0.0871 Uiso 1.00 calc .
H(8) H 0.0762 -0.3368 0.2448 0.0871 Uiso 1.00 calc .
H(9) H 0.2041 -0.0171 0.3546 0.0969 Uiso 1.00 calc .
H(10) H 0.1183 0.0059 0.3673 0.0969 Uiso 1.00 calc .
H(11) H 0.1768 0.1025 0.3637 0.0969 Uiso 1.00 calc .
H(12) H 0.2782 0.3153 0.2267 0.1074 Uiso 1.00 calc .
H(13) H 0.2397 0.2007 0.2321 0.1074 Uiso 1.00 calc .
H(14) H 0.2701 0.2382 0.1851 0.1074 Uiso 1.00 calc .
H(15) H 0.1608 0.4035 0.2610 0.0992 Uiso 1.00 calc .
H(16) H 0.1201 0.2903 0.2657 0.0992 Uiso 1.00 calc .
H(17) H 0.0793 0.3853 0.2400 0.0992 Uiso 1.00 calc .
H(18) H 0.2070 0.4656 0.1837 0.1176 Uiso 1.00 calc .
H(19) H 0.1244 0.4438 0.1648 0.1176 Uiso 1.00 calc .
H(20) H 0.1959 0.3894 0.1421 0.1176 Uiso 1.00 calc .
H(21) H 0.0530 0.2490 0.1795 0.0623 Uiso 1.00 calc .
H(22) H 0.3083 0.0156 0.0261 0.0885 Uiso 1.00 calc .
H(23) H 0.2641 0.0290 -0.0194 0.0885 Uiso 1.00 calc .
H(24) H 0.3399 -0.0396 -0.0176 0.0885 Uiso 1.00 calc .
H(25) H 0.3079 -0.1674 0.0661 0.0917 Uiso 1.00 calc .
H(26) H 0.2658 -0.2671 0.0443 0.0917 Uiso 1.00 calc .
H(27) H 0.3412 -0.2214 0.0226 0.0917 Uiso 1.00 calc .
H(28) H 0.2671 -0.2079 -0.0499 0.0817 Uiso 1.00 calc .
H(29) H 0.1919 -0.2469 -0.0259 0.0817 Uiso 1.00 calc .
H(30) H 0.1925 -0.1368 -0.0525 0.0817 Uiso 1.00 calc .
H(31) H 0.2238 0.0211 0.0797 0.0623 Uiso 1.00 calc .
H(32) H 0.0614 -0.0722 0.0886 0.0623 Uiso 1.00 calc .
H(33) H 0.1621 0.1686 -0.1348 0.0858 Uiso 1.00 calc .
H(34) H 0.0245 0.1052 0.1307 0.0623 Uiso 1.00 calc .
H(35) H 0.1282 -0.1512 0.0349 0.0623 Uiso 1.00 calc .
H(36) H 0.1980 0.1848 0.1321 0.0623 Uiso 1.00 calc .

loop_
_atom_site_aniso_label
_atom_site_aniso_U_11
_atom_site_aniso_U_22
_atom_site_aniso_U_33
_atom_site_aniso_U_12
_atom_site_aniso_U_13
_atom_site_aniso_U_23
Pd(1) 0.0408(3) 0.0377(3) 0.0380(4) 0.0016(4) -0.0036(4) 0.0002(3)
Pd(2) 0.0452(4) 0.0459(4) 0.0370(4) 0.0039(4) 0.0029(4) 0.0033(3)
F(1) 0.105(6) 0.133(8) 0.24(1) -0.047(7) -0.061(8) 0.048(8)
F(2) 0.131(7) 0.20(1) 0.117(7) -0.047(9) 0.017(7) 0.017(7)
F(3) 0.172(9) 0.115(7) 0.146(9) 0.031(7) -0.070(8) 0.000(6)
F(4) 0.21(1) 0.128(8) 0.124(8) 0.037(8) 0.003(8) -0.012(7)
F(14) 0.26(1) 0.123(8) 0.170(10) 0.098(9) -0.07(1) -0.046(8)
F(16) 0.22(1) 0.095(7) 0.23(1) -0.044(8) 0.00(1) 0.045(8)
F(18) 0.25(2) 0.31(2) 0.107(9) -0.05(1) 0.03(1) 0.03(1)
F(19) 0.21(1) 0.30(2) 0.24(2) 0.01(1) 0.02(1) -0.09(2)
F(20) 0.35(5) 0.23(3) 0.30(4) 0.07(4) 0.07(4) 0.06(3)
N(1) 0.053(5) 0.056(5) 0.045(4) 0.014(5) -0.005(5) 0.005(4)
N(2) 0.048(5) 0.051(5) 0.058(6) 0.012(4) -0.009(4) 0.001(5)
N(3) 0.054(5) 0.055(5) 0.055(5) 0.005(4) 0.001(4) 0.010(5)
N(4) 0.069(6) 0.064(5) 0.048(5) 0.002(5) -0.001(4) 0.009(5)
C(1) 0.056(6) 0.032(4) 0.034(5) 0.005(4) -0.008(4) -0.004(4)
C(2) 0.048(5) 0.050(5) 0.039(5) 0.004(5) -0.008(4) 0.004(5)
C(3) 0.049(5) 0.046(5) 0.038(5) 0.001(5) -0.005(5) 0.004(4)
C(4) 0.038(5) 0.057(6) 0.038(5) 0.004(4) 0.000(4) 0.000(4)
C(5) 0.059(6) 0.038(5) 0.040(5) 0.008(5) 0.006(5) 0.010(4)
C(6) 0.049(6) 0.044(5) 0.042(5) 0.009(5) 0.004(5) 0.005(4)
C(7) 0.052(6) 0.046(5) 0.048(6) 0.016(5) -0.009(5) -0.005(4)
C(8) 0.089(9) 0.065(7) 0.059(7) 0.014(7) -0.002(7) -0.028(6)
C(9) 0.090(9) 0.070(8) 0.079(9) 0.042(7) -0.015(8) -0.016(7)
C(10) 0.054(6) 0.068(7) 0.106(9) -0.007(6) 0.024(7) -0.029(7)
C(11) 0.063(7) 0.047(5) 0.050(6) -0.005(5) 0.011(6) -0.004(5)
C(12) 0.062(7) 0.11(1) 0.11(1) -0.012(9) 0.000(8) -0.028(9)
C(13) 0.18(2) 0.050(7) 0.078(9) -0.035(9) 0.011(10) -0.009(6)
C(14) 0.10(1) 0.087(8) 0.066(8) -0.025(8) 0.026(8) -0.031(8)
C(15) 0.040(6) 0.047(5) 0.059(7) 0.008(5) -0.002(5) 0.008(5)
C(16) 0.095(10) 0.075(7) 0.046(6) 0.007(7) 0.001(6) 0.015(6)
C(17) 0.051(6) 0.043(5) 0.066(7) 0.005(5) -0.015(5) 0.004(5)
C(18) 0.12(1) 0.055(7) 0.11(1) 0.014(8) -0.019(9) -0.020(8)
C(19) 0.045(6) 0.063(7) 0.049(6) 0.004(5) 0.001(5) 0.001(5)
C(20) 0.094(9) 0.051(6) 0.079(9) -0.013(7) 0.005(7) 0.006(6)
C(21) 0.060(6) 0.058(6) 0.049(6) -0.004(6) 0.003(6) 0.017(6)
C(22) 0.098(9) 0.105(10) 0.050(7) -0.019(9) -0.004(7) 0.011(8)
B(1) 0.08(1) 0.08(1) 0.063(10) 0.002(9) -0.003(9) 0.017(9)

loop_
_atom_type_symbol
_atom_type_description
_atom_type_scat_dispersion_real
_atom_type_scat_dispersion_imag
_atom_type_scat_source
C C 0.003 0.002
;International Tables for Crystallography
(1992, Vol. C, Tables 4.2.6.8 and 6.1.1.1)
;
H H 0.000 0.000
;International Tables for Crystallography
(1992, Vol. C, Table 6.1.1.2)
;
N N 0.006 0.003
;International Tables for Crystallography
(1992, Vol. C, Tables 4.2.6.8 and 6.1.1.1)
;
Pd Pd -0.999 1.007
;International Tables for Crystallography
(1992, Vol. C, Tables 4.2.6.8 and 6.1.1.1)
;
B B 0.001 0.001
;International Tables for Crystallography
(1992, Vol. C, Tables 4.2.6.8 and 6.1.1.1)
;
F F 0.017 0.010
;International Tables for Crystallography
(1992, Vol. C, Tables 4.2.6.8 and 6.1.1.1)
;

loop_
_geom_angle_atom_site_label_1
_geom_angle_atom_site_label_2
_geom_angle_atom_site_label_3
_geom_angle
_geom_angle_site_symmetry_3
_geom_angle_publ_flag
N(1) Pd(1) N(2) 92.4(3) . yes
N(1) Pd(1) C(1) 103.3(3) . yes
N(1) Pd(1) C(2) 133.3(3) . yes
N(1) Pd(1) C(3) 170.9(3) . yes
N(2) Pd(1) C(1) 164.2(3) . yes
N(2) Pd(1) C(2) 127.6(3) . yes
N(2) Pd(1) C(3) 96.6(3) . yes
C(1) Pd(1) C(2) 38.2(3) . yes
C(1) Pd(1) C(3) 67.6(3) . yes
C(2) Pd(1) C(3) 38.5(3) . yes
N(3) Pd(2) N(4) 89.0(3) . yes
N(3) Pd(2) C(4) 100.0(4) . yes
N(3) Pd(2) C(5) 133.8(4) . yes
N(3) Pd(2) C(6) 166.2(3) . yes
N(4) Pd(2) C(4) 171.0(4) . yes
N(4) Pd(2) C(5) 133.5(4) . yes
N(4) Pd(2) C(6) 102.9(3) . yes
C(4) Pd(2) C(5) 38.4(3) . yes
C(4) Pd(2) C(6) 68.1(4) . yes
C(5) Pd(2) C(6) 38.5(3) . yes
Pd(1) N(1) C(15) 173.9(8) . yes
Pd(1) N(2) C(17) 162.2(9) . yes
Pd(2) N(3) C(19) 170.8(9) . yes
Pd(2) N(4) C(21) 171.8(9) . yes
Pd(1) C(1) C(2) 69.1(5) . yes
Pd(1) C(1) C(7) 124.9(6) . yes
C(2) C(1) C(7) 124.7(8) . yes
Pd(1) C(2) C(1) 72.8(5) . yes
Pd(1) C(2) C(3) 71.1(5) . yes
C(1) C(2) C(3) 117.2(8) . yes
Pd(1) C(3) C(2) 70.4(5) . yes
Pd(1) C(3) C(4) 116.6(6) . yes
C(2) C(3) C(4) 125.5(9) . yes
Pd(2) C(4) C(3) 119.6(6) . yes
Pd(2) C(4) C(5) 70.7(5) . yes
C(3) C(4) C(5) 124.9(8) . yes
Pd(2) C(5) C(4) 70.9(5) . yes
Pd(2) C(5) C(6) 73.4(5) . yes
C(4) C(5) C(6) 117.9(8) . yes
Pd(2) C(6) C(5) 68.1(5) . yes
Pd(2) C(6) C(11) 125.3(6) . yes
C(5) C(6) C(11) 125.0(8) . yes
C(1) C(7) C(8) 108.5(8) . yes
C(1) C(7) C(9) 106.3(8) . yes
C(1) C(7) C(10) 112.6(8) . yes
C(8) C(7) C(9) 108.3(8) . yes
C(8) C(7) C(10) 111.5(9) . yes
C(9) C(7) C(10) 109.4(9) . yes
C(6) C(11) C(12) 110.9(9) . yes
C(6) C(11) C(13) 108.0(9) . yes
C(6) C(11) C(14) 109.9(9) . yes
C(12) C(11) C(13) 109(1) . yes
C(12) C(11) C(14) 109(1) . yes
C(13) C(11) C(14) 109.5(9) . yes
N(1) C(15) C(16) 179(1) . yes
N(2) C(17) C(18) 177(1) . yes
N(3) C(19) C(20) 179(1) . yes
N(4) C(21) C(22) 177(1) . yes
F(1) B(1) F(2) 109(1) . yes
F(1) B(1) F(3) 110(1) . yes
F(1) B(1) F(4) 110(1) . yes
F(2) B(1) F(3) 110(1) . yes
F(2) B(1) F(4) 105(1) . yes
F(3) B(1) F(4) 109(1) . yes
F(14) B(2) F(16) 115(2) . yes
F(14) B(2) F(18) 124(2) . yes
F(14) B(2) F(19) 102(2) . yes
F(14) B(2) F(20) 85(1) 8_455 yes
F(16) B(2) F(18) 113(2) . yes
F(16) B(2) F(19) 98(2) . yes
F(16) B(2) F(20) 84(2) 8_455 yes
F(18) B(2) F(19) 95(2) . yes
F(18) B(2) F(20) 73(1) 8_455 yes
F(19) B(2) F(20) 169(2) 8_455 yes

loop_
_geom_bond_atom_site_label_1
_geom_bond_atom_site_label_2
_geom_bond_distance
_geom_bond_site_symmetry_2
_geom_bond_publ_flag
Pd(1) N(1) 2.091(8) . yes
Pd(1) N(2) 2.092(8) . yes
Pd(1) C(1) 2.159(8) . yes
Pd(1) C(2) 2.111(9) . yes
Pd(1) C(3) 2.121(8) . yes
Pd(2) N(3) 2.083(9) . yes
Pd(2) N(4) 2.102(8) . yes
Pd(2) C(4) 2.113(9) . yes
Pd(2) C(5) 2.111(9) . yes
Pd(2) C(6) 2.179(9) . yes
F(1) B(1) 1.32(2) . yes
F(2) B(1) 1.32(2) . yes
F(3) B(1) 1.33(2) . yes
F(4) B(1) 1.38(2) . yes
F(14) B(2) 1.27(3) . yes
F(16) B(2) 1.29(3) . yes
F(18) B(2) 1.27(3) . yes
F(19) B(2) 1.45(3) . yes
F(20) B(2) 1.72(4) 8_555 yes
N(1) C(15) 1.12(1) . yes
N(2) C(17) 1.11(1) . yes
N(3) C(19) 1.14(1) . yes
N(4) C(21) 1.12(1) . yes
C(1) C(2) 1.40(1) . yes
C(1) C(7) 1.53(1) . yes
C(2) C(3) 1.39(1) . yes
C(3) C(4) 1.49(1) . yes
C(4) C(5) 1.39(1) . yes
C(5) C(6) 1.42(1) . yes
C(6) C(11) 1.51(1) . yes
C(7) C(8) 1.51(1) . yes
C(7) C(9) 1.52(1) . yes
C(7) C(10) 1.51(1) . yes
C(11) C(12) 1.54(2) . yes
C(11) C(13) 1.51(2) . yes
C(11) C(14) 1.51(1) . yes
C(15) C(16) 1.45(1) . yes
C(17) C(18) 1.44(2) . yes
C(19) C(20) 1.44(1) . yes
C(21) C(22) 1.45(1) . yes

loop_
_geom_contact_atom_site_label_1
_geom_contact_atom_site_label_2
_geom_contact_distance
_geom_contact_site_symmetry_2
Pd(1) N(2) 3.598(8) 5_555
F(1) C(16) 3.42(2) 8_555
F(1) C(22) 3.43(2) 5_656
F(1) C(8) 3.52(2) 3_655
F(1) C(22) 3.58(2) 2_556
F(2) C(17) 3.28(1) 7_655
F(2) C(4) 3.35(1) 7_655
F(2) C(15) 3.35(1) 3_655
F(2) C(16) 3.40(2) 3_655
F(2) C(18) 3.42(2) 7_655
F(2) C(8) 3.51(2) 3_655
F(3) C(19) 3.21(1) 5_656
F(3) C(20) 3.24(2) 5_656
F(3) C(21) 3.34(1) 5_656
F(3) C(22) 3.45(2) 5_656
F(4) C(20) 3.38(2) 5_656
F(4) C(22) 3.47(2) 2_556
F(4) C(21) 3.49(1) 2_556
F(4) C(16) 3.54(2) 3_655
F(14) C(18) 3.31(2) 3_545
F(14) C(20) 3.34(2) 3_555
F(14) C(22) 3.44(2) .
F(14) C(13) 3.60(2) 3_545
F(16) C(19) 3.21(2) 3_555
F(16) C(16) 3.22(2) 7_555
F(16) C(15) 3.28(1) 7_555
F(16) C(3) 3.32(1) 3_555
F(16) C(20) 3.39(2) 3_555
F(16) N(3) 3.50(1) 3_555
F(18) C(18) 3.07(2) 7_555
F(18) C(17) 3.13(2) 7_555
F(18) C(10) 3.41(2) 8_455
F(19) F(20) 3.17(4) 8_455
F(19) C(20) 3.50(2) 3_555
F(19) C(13) 3.59(2) 3_545
F(20) C(17) 3.42(4) 2_555
F(20) C(18) 3.48(4) 6_545
N(1) N(2) 3.58(1) 5_555
N(3) C(12) 3.51(2) 6_545
N(4) C(20) 3.56(1) 3_555
C(12) C(19) 3.28(2) 6_555
C(12) C(20) 3.56(2) 6_555

loop_
_geom_torsion_atom_site_label_1
_geom_torsion_atom_site_label_2
_geom_torsion_atom_site_label_3
_geom_torsion_atom_site_label_4
_geom_torsion
_geom_torsion_publ_flag
Pd(1) N(1) C(15) C(16) 79.7 yes
Pd(1) N(2) C(17) C(18) 12(31) yes
Pd(1) C(1) C(2) C(3) 57.3(7) yes
Pd(1) C(1) C(7) C(8) -79.4(9) yes
Pd(1) C(1) C(7) C(9) 164.3(7) yes
Pd(1) C(1) C(7) C(10) 44(1) yes
Pd(1) C(2) C(1) C(7) 118.7(8) yes
Pd(1) C(2) C(3) C(4) -109.2(8) yes
Pd(1) C(3) C(2) C(1) -58.2(7) yes
Pd(1) C(3) C(4) Pd(2) -169.4(4) yes
Pd(1) C(3) C(4) C(5) -83(1) yes
Pd(2) N(3) C(19) C(20) 157(69) yes
Pd(2) N(4) C(21) C(22) -173(20) yes
Pd(2) C(4) C(3) C(2) -85.4(10) yes
Pd(2) C(4) C(5) C(6) -58.2(7) yes
Pd(2) C(5) C(4) C(3) -113.2(9) yes
Pd(2) C(5) C(6) C(11) 118.6(9) yes
Pd(2) C(6) C(5) C(4) 57.0(7) yes
Pd(2) C(6) C(11) C(12) 42(1) yes
Pd(2) C(6) C(11) C(13) 161.5(8) yes
Pd(2) C(6) C(11) C(14) -79(1) yes
N(1) Pd(1) N(2) C(17) -115(3) yes
N(1) Pd(1) C(1) C(2) 147.0(6) yes
N(1) Pd(1) C(1) C(7) 28.6(8) yes
N(1) Pd(1) C(2) C(1) -46.7(7) yes
N(1) Pd(1) C(2) C(3) -174.4(5) yes
N(1) Pd(1) C(3) C(2) 26(2) yes
N(1) Pd(1) C(3) C(4) 147(1) yes
N(2) Pd(1) N(1) C(15) 42(8) yes
N(2) Pd(1) C(1) C(2) -28(1) yes
N(2) Pd(1) C(1) C(7) -147(1) yes
N(2) Pd(1) C(2) C(1) 170.5(5) yes
N(2) Pd(1) C(2) C(3) 42.8(7) yes
N(2) Pd(1) C(3) C(2) -147.2(5) yes
N(2) Pd(1) C(3) C(4) -26.4(8) yes
N(3) Pd(2) N(4) C(21) 30(6) yes
N(3) Pd(2) C(4) C(3) -35.6(8) yes
N(3) Pd(2) C(4) C(5) -155.5(5) yes
N(3) Pd(2) C(5) C(4) 34.4(7) yes
N(3) Pd(2) C(5) C(6) 162.8(5) yes
N(3) Pd(2) C(6) C(5) -63(1) yes
N(3) Pd(2) C(6) C(11) 178(1) yes
N(4) Pd(2) N(3) C(19) -45(5) yes
N(4) Pd(2) C(4) C(3) 148(1) yes
N(4) Pd(2) C(4) C(5) 28(2) yes
N(4) Pd(2) C(5) C(4) -174.1(5) yes
N(4) Pd(2) C(5) C(6) -45.7(7) yes
N(4) Pd(2) C(6) C(5) 147.8(6) yes
N(4) Pd(2) C(6) C(11) 29.6(8) yes
C(1) Pd(1) N(1) C(15) -136(8) yes
C(1) Pd(1) N(2) C(17) 60(3) yes
C(1) Pd(1) C(2) C(3) -127.7(8) yes
C(1) Pd(1) C(3) C(2) 31.9(5) yes
C(1) Pd(1) C(3) C(4) 152.7(8) yes
C(1) C(2) Pd(1) C(3) 127.7(8) yes
C(1) C(2) C(3) C(4) -167.4(8) yes
C(2) Pd(1) N(1) C(15) -108(8) yes
C(2) Pd(1) N(2) C(17) 38(3) yes
C(2) Pd(1) C(1) C(7) -118.4(10) yes
C(2) Pd(1) C(3) C(4) 120.8(10) yes
C(2) C(1) Pd(1) C(3) -32.2(5) yes
C(2) C(1) C(7) C(8) -166.7(9) yes
C(2) C(1) C(7) C(9) 77(1) yes
C(2) C(1) C(7) C(10) -42(1) yes
C(2) C(3) C(4) C(5) 0(1) yes
C(3) Pd(1) N(1) C(15) -131(7) yes
C(3) Pd(1) N(2) C(17) 64(3) yes
C(3) Pd(1) C(1) C(7) -150.6(8) yes
C(3) C(2) C(1) C(7) 176.0(8) yes
C(3) C(4) Pd(2) C(5) 120.0(9) yes
C(3) C(4) Pd(2) C(6) 151.7(8) yes
C(3) C(4) C(5) C(6) -171.4(8) yes
C(4) Pd(2) N(3) C(19) 134(5) yes
C(4) Pd(2) N(4) C(21) -153(5) yes
C(4) Pd(2) C(5) C(6) 128.4(8) yes
C(4) Pd(2) C(6) C(5) -31.6(5) yes
C(4) Pd(2) C(6) C(11) -149.8(9) yes
C(4) C(5) Pd(2) C(6) -128.4(8) yes
C(4) C(5) C(6) C(11) 175.5(9) yes
C(5) Pd(2) N(3) C(19) 113(5) yes
C(5) Pd(2) N(4) C(21) -129(6) yes
C(5) Pd(2) C(6) C(11) -118.2(10) yes
C(5) C(4) Pd(2) C(6) 31.7(5) yes
C(5) C(6) C(11) C(12) -44(1) yes
C(5) C(6) C(11) C(13) 75(1) yes
C(5) C(6) C(11) C(14) -165.5(10) yes
C(6) Pd(2) N(3) C(19) 164(5) yes
C(6) Pd(2) N(4) C(21) -156(6) yes
C(6) Pd(2) N(4) C(21) -156(6) yes
